data_7248962
loop_
_publ_author_name
'Pr\;etka, Dominika'
'Marcinkowski, Dawid'
'Siwiak, Agnieszka'
'Kubicki, Maciej'
'Consiglio, Giuseppe'
'Patroniak, Violetta'
'Gorczy\'nski, Adam'

_publ_section_title
;
 Crystal engineering of monometallic lanthanide(iii) supramolecular
 systems within the N3-tridentate hydrazone Schiff-base ligand
;
_journal_issue 31
_journal_name_full CrystEngComm
_journal_page_first 4167
_journal_page_last 4180
_journal_paper_doi 10.1039/D4CE00450G
_journal_volume 26
_journal_year 2024
_chemical_formula_moiety 'C12 H17 Ho N8 O10, C2 H3 N'
_chemical_formula_sum 'C14 H20 Ho N9 O10'
_chemical_formula_weight 639.32
_space_group_crystal_system triclinic
_space_group_IT_number 2
_space_group_name_Hall '-P 1'
_space_group_name_H-M_alt 'P -1'
_atom_sites_solution_hydrogens mixed
_audit_creation_method SHELXL-2013
_audit_update_record
;
2016-01-10 deposited with the CCDC.	2024-07-03 downloaded from the CCDC.
;
_cell_angle_alpha 68.357(6)
_cell_angle_beta 72.061(5)
_cell_angle_gamma 87.716(4)
_cell_formula_units_Z 2
_cell_length_a 8.2808(4)
_cell_length_b 11.2432(6)
_cell_length_c 13.2986(9)
_cell_measurement_reflns_used 4399
_cell_measurement_temperature 100(1)
_cell_measurement_theta_max 28.0750
_cell_measurement_theta_min 3.5420
_cell_volume 1091.08(12)
_computing_cell_refinement 'CrysAlis Pro (Agilent Technologies (2011))'
_computing_data_collection 'CrysAlis Pro (Agilent Technologies (2011))'
_computing_data_reduction 'CrysAlis Pro (Agilent Technologies (2011))'
_computing_molecular_graphics 'Mercury (MacRae et al., 2009)'
_computing_publication_material 'SHELXL-2013 (Sheldrick, 2013)'
_computing_structure_refinement 'SHELXL-2013 (Sheldrick, 2013)'
_computing_structure_solution 'SIR92 (Altomare et al., 1993)'
_diffrn_ambient_temperature 100(1)
_diffrn_detector 'CCD plate'
_diffrn_detector_area_resol_mean 16.1544
_diffrn_detector_type Eos
_diffrn_measured_fraction_theta_full 0.999
_diffrn_measured_fraction_theta_max 0.830
_diffrn_measurement_device 'four-circle diffractometer'
_diffrn_measurement_device_type 'Xcalibur, Eos'
_diffrn_measurement_method \w-scan
_diffrn_radiation_monochromator graphite
_diffrn_radiation_probe x-ray
_diffrn_radiation_type 'Mo K\a'
_diffrn_radiation_wavelength 0.71073
_diffrn_reflns_av_R_equivalents 0.0262
_diffrn_reflns_av_unetI/netI 0.0380
_diffrn_reflns_Laue_measured_fraction_full 0.999
_diffrn_reflns_Laue_measured_fraction_max 0.830
_diffrn_reflns_limit_h_max 10
_diffrn_reflns_limit_h_min -6
_diffrn_reflns_limit_k_max 12
_diffrn_reflns_limit_k_min -14
_diffrn_reflns_limit_l_max 16
_diffrn_reflns_limit_l_min -15
_diffrn_reflns_number 8017
_diffrn_reflns_point_group_measured_fraction_full 0.999
_diffrn_reflns_point_group_measured_fraction_max 0.830
_diffrn_reflns_theta_full 25.000
_diffrn_reflns_theta_max 28.387
_diffrn_reflns_theta_min 3.004
_exptl_absorpt_coefficient_mu 3.698
_exptl_absorpt_correction_T_max 1.00000
_exptl_absorpt_correction_T_min 0.49731
_exptl_absorpt_correction_type multi-scan
_exptl_absorpt_process_details
;
CrysAlisPro, Agilent Technologies,
Version 1.171.37.34 (release 22-05-2014 CrysAlis171 .NET)
(compiled May 22 2014,16:03:01)
Empirical absorption correction using spherical harmonics,
 implemented in SCALE3 ABSPACK scaling algorithm.
;
_exptl_crystal_colour pale-yellow
_exptl_crystal_density_diffrn 1.946
_exptl_crystal_description plate
_exptl_crystal_F_000 628
_exptl_crystal_size_max 0.15
_exptl_crystal_size_mid 0.12
_exptl_crystal_size_min 0.05
_refine_diff_density_max 1.470
_refine_diff_density_min -1.498
_refine_diff_density_rms 0.142
_refine_ls_extinction_method none
_refine_ls_goodness_of_fit_ref 1.086
_refine_ls_hydrogen_treatment mixed
_refine_ls_matrix_type full
_refine_ls_number_parameters 315
_refine_ls_number_reflns 4528
_refine_ls_number_restraints 0
_refine_ls_restrained_S_all 1.086
_refine_ls_R_factor_all 0.0284
_refine_ls_R_factor_gt 0.0264
_refine_ls_shift/su_max 0.001
_refine_ls_shift/su_mean 0.000
_refine_ls_structure_factor_coef Fsqd
_refine_ls_weighting_details 'w=1/[\s^2^(Fo^2^)+(0.0322P)^2^+0.8927P] where P=(Fo^2^+2Fc^2^)/3'
_refine_ls_weighting_scheme calc
_refine_ls_wR_factor_gt 0.0641
_refine_ls_wR_factor_ref 0.0656
_reflns_Friedel_coverage 0.000
_reflns_number_gt 4302
_reflns_number_total 4528
_reflns_threshold_expression 'I > 2\s(I)'
_cod_data_source_file d4ce00450g2.cif
_cod_data_source_block 20
_cod_depositor_comments 'Adding full bibliography for 7248946--7248974.cif.'
_cod_database_code 7248962
_shelx_space_group_comment
;
The symmetry employed for this shelxl refinement is uniquely defined
by the following loop, which should always be used as a source of
symmetry information in preference to the above space-group names.
They are only intended as comments.
;
_shelxl_version_number 2013-4

loop_
_space_group_symop_operation_xyz
'x, y, z'
'-x, -y, -z'

loop_
_atom_site_label
_atom_site_type_symbol
_atom_site_fract_x
_atom_site_fract_y
_atom_site_fract_z
_atom_site_U_iso_or_equiv
_atom_site_adp_type
_atom_site_occupancy
_atom_site_site_symmetry_order
_atom_site_calc_flag
_atom_site_refinement_flags_posn
_atom_site_refinement_flags_adp
_atom_site_refinement_flags_occupancy
_atom_site_disorder_assembly
_atom_site_disorder_group
Ho1 Ho 0.43326(2) 0.34348(2) 0.25674(2) 0.01223(6) Uani 1 1 d . . . . .
N1A N 0.6504(3) 0.4396(3) 0.3091(2) 0.0146(6) Uani 1 1 d . . . . .
C2A C 0.7889(4) 0.5140(4) 0.2282(3) 0.0180(7) Uani 1 1 d . . . . .
H2A H 0.7972 0.5367 0.1504 0.022 Uiso 1 1 calc R U . . .
C3A C 0.9180(4) 0.5583(4) 0.2529(3) 0.0229(8) Uani 1 1 d . . . . .
H3A H 1.0151 0.6083 0.1935 0.028 Uiso 1 1 calc R U . . .
C4A C 0.9040(4) 0.5285(4) 0.3663(3) 0.0199(8) Uani 1 1 d . . . . .
H4A H 0.9902 0.5604 0.3855 0.024 Uiso 1 1 calc R U . . .
C5A C 0.7653(4) 0.4530(4) 0.4507(3) 0.0169(7) Uani 1 1 d . . . . .
H5A H 0.7536 0.4325 0.5288 0.020 Uiso 1 1 calc R U . . .
C6A C 0.6413(4) 0.4066(3) 0.4194(3) 0.0149(7) Uani 1 1 d . . . . .
N7A N 0.5031(4) 0.3264(3) 0.5009(2) 0.0156(6) Uani 1 1 d . . . . .
C71A C 0.4849(4) 0.2737(4) 0.6223(3) 0.0182(7) Uani 1 1 d . . . . .
H71A H 0.4030 0.3205 0.6611 0.027 Uiso 1 1 calc R U . . .
H71B H 0.5956 0.2825 0.6324 0.027 Uiso 1 1 calc R U . . .
H71C H 0.4439 0.1827 0.6548 0.027 Uiso 1 1 calc R U . . .
N8A N 0.3792(3) 0.2994(3) 0.4633(2) 0.0134(6) Uani 1 1 d . . . . .
C9A C 0.2358(4) 0.2400(3) 0.5370(3) 0.0155(7) Uani 1 1 d . . . . .
H9A H 0.2135 0.2136 0.6169 0.019 Uiso 1 1 calc R U . . .
C10A C 0.1127(4) 0.2171(3) 0.4878(3) 0.0143(7) Uani 1 1 d . . . . .
N11A N -0.0394(4) 0.1471(3) 0.5483(3) 0.0161(6) Uani 1 1 d . . . . .
C11A C -0.1072(5) 0.0823(4) 0.6717(3) 0.0209(8) Uani 1 1 d . . . . .
H11C H -0.0160 0.0411 0.7013 0.031 Uiso 1 1 calc R U . . .
H11B H -0.1984 0.0171 0.6908 0.031 Uiso 1 1 calc R U . . .
H11A H -0.1527 0.1452 0.7060 0.031 Uiso 1 1 calc R U . . .
C12A C -0.1155(4) 0.1459(4) 0.4703(3) 0.0173(7) Uani 1 1 d . . . . .
H12A H -0.2232 0.1043 0.4864 0.021 Uiso 1 1 calc R U . . .
C13A C -0.0060(4) 0.2160(3) 0.3653(3) 0.0168(7) Uani 1 1 d . . . . .
H13A H -0.0260 0.2317 0.2951 0.020 Uiso 1 1 calc R U . . .
N14A N 0.1373(3) 0.2604(3) 0.3762(3) 0.0155(6) Uani 1 1 d . . . . .
N1B N 0.2538(4) 0.3155(3) 0.1075(3) 0.0220(7) Uani 1 1 d . . . . .
O11B O 0.1641(4) 0.3066(3) 0.0529(2) 0.0338(7) Uani 1 1 d . . . . .
O12B O 0.3257(3) 0.2222(3) 0.1591(2) 0.0236(6) Uani 1 1 d . . . . .
O13B O 0.2801(3) 0.4220(3) 0.1165(2) 0.0204(6) Uani 1 1 d . . . . .
N1C N 0.5605(4) 0.0965(3) 0.3513(3) 0.0182(6) Uani 1 1 d . . . . .
O11C O 0.6190(4) -0.0059(3) 0.3916(3) 0.0320(7) Uani 1 1 d . . . . .
O12C O 0.6509(3) 0.2020(2) 0.3089(2) 0.0197(6) Uani 1 1 d . . . . .
O13C O 0.4099(3) 0.1037(3) 0.3492(2) 0.0242(6) Uani 1 1 d . . . . .
N1D N 0.3885(4) 0.6149(3) 0.1990(3) 0.0174(6) Uani 1 1 d . . . . .
O11D O 0.3609(4) 0.7281(3) 0.1786(2) 0.0272(6) Uani 1 1 d . . . . .
O12D O 0.3048(3) 0.5268(2) 0.2934(2) 0.0174(5) Uani 1 1 d . . . . .
O13D O 0.4996(3) 0.5787(2) 0.1295(2) 0.0180(5) Uani 1 1 d . . . . .
O1E O 0.6581(3) 0.3706(3) 0.0880(2) 0.0190(5) Uani 1 1 d . . . . .
H1E H 0.672(7) 0.429(5) 0.028(5) 0.044(16) Uiso 1 1 d . . . . .
C1E C 0.7536(6) 0.2747(5) 0.0536(4) 0.0346(10) Uani 1 1 d . . . . .
H1E1 H 0.7299 0.1927 0.1188 0.052 Uiso 1 1 calc R U . . .
H1E2 H 0.8756 0.3016 0.0261 0.052 Uiso 1 1 calc R U . . .
H1E3 H 0.7204 0.2646 -0.0077 0.052 Uiso 1 1 calc R U . . .
N1F N 0.1319(6) 0.1027(5) 0.8414(4) 0.0622(15) Uani 1 1 d . . . . .
C2F C 0.1947(6) 0.0785(5) 0.9098(4) 0.0416(12) Uani 1 1 d . . . . .
C3F C 0.2773(8) 0.0469(6) 0.9972(5) 0.0594(16) Uani 1 1 d . . . . .
H3F1 H 0.2062 0.0684 1.0611 0.089 Uiso 1 1 calc R U . . .
H3F2 H 0.3885 0.0960 0.9652 0.089 Uiso 1 1 calc R U . . .
H3F3 H 0.2929 -0.0452 1.0241 0.089 Uiso 1 1 calc R U . . .

loop_
_atom_site_aniso_label
_atom_site_aniso_U_11
_atom_site_aniso_U_22
_atom_site_aniso_U_33
_atom_site_aniso_U_23
_atom_site_aniso_U_13
_atom_site_aniso_U_12
Ho1 0.01126(9) 0.01549(10) 0.01116(10) -0.00522(7) -0.00458(6) -0.00163(6)
N1A 0.0115(13) 0.0192(16) 0.0145(15) -0.0076(12) -0.0043(11) -0.0017(11)
C2A 0.0168(17) 0.021(2) 0.0152(18) -0.0063(15) -0.0045(14) -0.0009(14)
C3A 0.0132(17) 0.029(2) 0.026(2) -0.0122(17) -0.0020(15) -0.0032(15)
C4A 0.0127(16) 0.027(2) 0.026(2) -0.0144(16) -0.0070(15) -0.0012(14)
C5A 0.0144(16) 0.022(2) 0.0179(19) -0.0111(15) -0.0059(14) -0.0013(14)
C6A 0.0136(16) 0.0156(18) 0.0172(18) -0.0078(14) -0.0053(14) 0.0018(13)
N7A 0.0147(14) 0.0225(17) 0.0130(15) -0.0072(12) -0.0077(12) -0.0030(12)
C71A 0.0195(17) 0.022(2) 0.0129(18) -0.0045(14) -0.0072(14) -0.0036(14)
N8A 0.0129(13) 0.0148(15) 0.0144(15) -0.0059(12) -0.0062(11) -0.0018(11)
C9A 0.0154(16) 0.0161(19) 0.0155(18) -0.0061(14) -0.0050(14) -0.0012(13)
C10A 0.0120(15) 0.0143(18) 0.0154(18) -0.0046(14) -0.0036(13) -0.0005(13)
N11A 0.0144(14) 0.0163(16) 0.0177(16) -0.0068(12) -0.0043(12) -0.0020(11)
C11A 0.0202(18) 0.023(2) 0.0173(19) -0.0063(15) -0.0032(15) -0.0078(15)
C12A 0.0106(15) 0.023(2) 0.0220(19) -0.0119(15) -0.0061(14) -0.0009(13)
C13A 0.0167(16) 0.0178(19) 0.0191(19) -0.0072(15) -0.0094(14) -0.0004(13)
N14A 0.0126(13) 0.0180(16) 0.0159(15) -0.0057(12) -0.0050(11) -0.0024(11)
N1B 0.0191(15) 0.032(2) 0.0130(16) -0.0059(14) -0.0041(13) -0.0088(13)
O11B 0.0302(15) 0.050(2) 0.0232(16) -0.0096(14) -0.0133(13) -0.0173(14)
O12B 0.0305(14) 0.0235(15) 0.0175(14) -0.0061(11) -0.0094(11) -0.0045(11)
O13B 0.0206(13) 0.0246(15) 0.0175(14) -0.0076(11) -0.0082(11) -0.0014(11)
N1C 0.0208(15) 0.0192(17) 0.0170(16) -0.0083(13) -0.0071(12) -0.0026(12)
O11C 0.0408(17) 0.0202(16) 0.0440(19) -0.0116(14) -0.0268(15) 0.0103(13)
O12C 0.0198(13) 0.0173(14) 0.0225(14) -0.0053(11) -0.0096(11) -0.0012(10)
O13C 0.0211(13) 0.0234(15) 0.0312(16) -0.0085(12) -0.0141(12) -0.0024(11)
N1D 0.0195(15) 0.0196(17) 0.0190(16) -0.0087(13) -0.0120(13) -0.0004(12)
O11D 0.0418(17) 0.0169(15) 0.0292(16) -0.0103(12) -0.0183(13) 0.0066(12)
O12D 0.0155(12) 0.0204(14) 0.0163(13) -0.0076(10) -0.0041(10) 0.0002(10)
O13D 0.0182(12) 0.0212(14) 0.0151(13) -0.0081(11) -0.0042(10) -0.0004(10)
O1E 0.0196(13) 0.0215(15) 0.0150(14) -0.0074(12) -0.0038(11) 0.0030(11)
C1E 0.042(3) 0.043(3) 0.023(2) -0.018(2) -0.0117(19) 0.021(2)
N1F 0.070(3) 0.077(4) 0.029(3) -0.005(2) -0.015(2) -0.029(3)
C2F 0.046(3) 0.044(3) 0.029(3) -0.011(2) -0.004(2) -0.014(2)
C3F 0.065(4) 0.056(4) 0.061(4) -0.014(3) -0.034(3) -0.005(3)

loop_
_atom_type_symbol
_atom_type_description
_atom_type_scat_dispersion_real
_atom_type_scat_dispersion_imag
_atom_type_scat_source
C C 0.0033 0.0016 'International Tables Vol C Tables 4.2.6.8 and 6.1.1.4'
H H 0.0000 0.0000 'International Tables Vol C Tables 4.2.6.8 and 6.1.1.4'
N N 0.0061 0.0033 'International Tables Vol C Tables 4.2.6.8 and 6.1.1.4'
O O 0.0106 0.0060 'International Tables Vol C Tables 4.2.6.8 and 6.1.1.4'
Ho Ho -0.2175 4.6783 'International Tables Vol C Tables 4.2.6.8 and 6.1.1.4'

loop_
_geom_angle_atom_site_label_1
_geom_angle_atom_site_label_2
_geom_angle_atom_site_label_3
_geom_angle
_geom_angle_site_symmetry_1
_geom_angle_site_symmetry_3
_geom_angle_publ_flag
O1E Ho1 O12D 121.02(9) . . ?
O1E Ho1 O12C 72.20(9) . . ?
O12D Ho1 O12C 137.32(8) . . ?
O1E Ho1 O13B 79.95(9) . . ?
O12D Ho1 O13B 77.56(8) . . ?
O12C Ho1 O13B 143.53(9) . . ?
O1E Ho1 N14A 148.35(9) . . ?
O12D Ho1 N14A 76.00(9) . . ?
O12C Ho1 N14A 115.01(9) . . ?
O13B Ho1 N14A 78.29(9) . . ?
O1E Ho1 N8A 141.09(9) . . ?
O12D Ho1 N8A 72.61(9) . . ?
O12C Ho1 N8A 75.10(9) . . ?
O13B Ho1 N8A 138.10(9) . . ?
N14A Ho1 N8A 66.51(9) . . ?
O1E Ho1 O13C 99.11(10) . . ?
O12D Ho1 O13C 139.87(9) . . ?
O12C Ho1 O13C 51.18(8) . . ?
O13B Ho1 O13C 113.13(9) . . ?
N14A Ho1 O13C 69.24(9) . . ?
N8A Ho1 O13C 75.54(9) . . ?
O1E Ho1 N1A 84.63(9) . . ?
O12D Ho1 N1A 75.58(9) . . ?
O12C Ho1 N1A 65.01(9) . . ?
O13B Ho1 N1A 135.79(9) . . ?
N14A Ho1 N1A 126.85(9) . . ?
N8A Ho1 N1A 62.52(9) . . ?
O13C Ho1 N1A 110.10(9) . . ?
O1E Ho1 O13D 69.39(9) . . ?
O12D Ho1 O13D 51.67(8) . . ?
O12C Ho1 O13D 123.17(8) . . ?
O13B Ho1 O13D 64.67(8) . . ?
N14A Ho1 O13D 119.82(9) . . ?
N8A Ho1 O13D 114.05(9) . . ?
O13C Ho1 O13D 168.42(9) . . ?
N1A Ho1 O13D 71.12(9) . . ?
O1E Ho1 O12B 74.70(9) . . ?
O12D Ho1 O12B 124.13(9) . . ?
O12C Ho1 O12B 98.13(9) . . ?
O13B Ho1 O12B 51.04(9) . . ?
N14A Ho1 O12B 73.76(9) . . ?
N8A Ho1 O12B 131.03(9) . . ?
O13C Ho1 O12B 64.16(9) . . ?
N1A Ho1 O12B 156.83(9) . . ?
O13D Ho1 O12B 109.94(8) . . ?
O1E Ho1 N1D 95.14(9) . . ?
O12D Ho1 N1D 25.92(8) . . ?
O12C Ho1 N1D 135.83(8) . . ?
O13B Ho1 N1D 68.60(8) . . ?
N14A Ho1 N1D 98.00(9) . . ?
N8A Ho1 N1D 93.79(9) . . ?
O13C Ho1 N1D 165.74(9) . . ?
N1A Ho1 N1D 71.90(9) . . ?
O13D Ho1 N1D 25.75(8) . . ?
O12B Ho1 N1D 119.62(8) . . ?
O1E Ho1 N1C 85.53(9) . . ?
O12D Ho1 N1C 146.04(8) . . ?
O12C Ho1 N1C 25.66(8) . . ?
O13B Ho1 N1C 131.69(8) . . ?
N14A Ho1 N1C 92.02(9) . . ?
N8A Ho1 N1C 73.47(9) . . ?
O13C Ho1 N1C 25.52(8) . . ?
N1A Ho1 N1C 87.46(9) . . ?
O13D Ho1 N1C 147.96(8) . . ?
O12B Ho1 N1C 80.72(9) . . ?
N1D Ho1 N1C 159.15(8) . . ?
C2A N1A C6A 117.8(3) . . ?
C2A N1A Ho1 121.1(2) . . ?
C6A N1A Ho1 120.7(2) . . ?
N1A C2A C3A 123.2(3) . . ?
N1A C2A H2A 118.4 . . ?
C3A C2A H2A 118.4 . . ?
C2A C3A C4A 118.6(3) . . ?
C2A C3A H3A 120.7 . . ?
C4A C3A H3A 120.7 . . ?
C5A C4A C3A 119.8(3) . . ?
C5A C4A H4A 120.1 . . ?
C3A C4A H4A 120.1 . . ?
C4A C5A C6A 118.6(3) . . ?
C4A C5A H5A 120.7 . . ?
C6A C5A H5A 120.7 . . ?
N1A C6A N7A 117.2(3) . . ?
N1A C6A C5A 121.9(3) . . ?
N7A C6A C5A 120.8(3) . . ?
N8A N7A C6A 116.5(3) . . ?
N8A N7A C71A 120.4(3) . . ?
C6A N7A C71A 123.0(3) . . ?
N7A C71A H71A 109.5 . . ?
N7A C71A H71B 109.5 . . ?
H71A C71A H71B 109.5 . . ?
N7A C71A H71C 109.5 . . ?
H71A C71A H71C 109.5 . . ?
H71B C71A H71C 109.5 . . ?
C9A N8A N7A 119.2(3) . . ?
C9A N8A Ho1 119.5(2) . . ?
N7A N8A Ho1 121.1(2) . . ?
N8A C9A C10A 114.6(3) . . ?
N8A C9A H9A 122.7 . . ?
C10A C9A H9A 122.7 . . ?
N14A C10A N11A 111.5(3) . . ?
N14A C10A C9A 123.6(3) . . ?
N11A C10A C9A 124.9(3) . . ?
C10A N11A C12A 106.7(3) . . ?
C10A N11A C11A 126.8(3) . . ?
C12A N11A C11A 126.4(3) . . ?
N11A C11A H11C 109.5 . . ?
N11A C11A H11B 109.5 . . ?
H11C C11A H11B 109.5 . . ?
N11A C11A H11A 109.5 . . ?
H11C C11A H11A 109.5 . . ?
H11B C11A H11A 109.5 . . ?
C13A C12A N11A 106.5(3) . . ?
C13A C12A H12A 126.7 . . ?
N11A C12A H12A 126.7 . . ?
C12A C13A N14A 109.9(3) . . ?
C12A C13A H13A 125.0 . . ?
N14A C13A H13A 125.0 . . ?
C10A N14A C13A 105.4(3) . . ?
C10A N14A Ho1 114.3(2) . . ?
C13A N14A Ho1 138.1(2) . . ?
O11B N1B O12B 123.2(3) . . ?
O11B N1B O13B 121.1(3) . . ?
O12B N1B O13B 115.6(3) . . ?
O11B N1B Ho1 173.2(3) . . ?
O12B N1B Ho1 59.88(17) . . ?
O13B N1B Ho1 56.08(16) . . ?
N1B O12B Ho1 94.6(2) . . ?
N1B O13B Ho1 98.3(2) . . ?
O11C N1C O13C 122.9(3) . . ?
O11C N1C O12C 121.1(3) . . ?
O13C N1C O12C 116.0(3) . . ?
O11C N1C Ho1 177.7(2) . . ?
O13C N1C Ho1 59.29(18) . . ?
O12C N1C Ho1 56.76(17) . . ?
N1C O12C Ho1 97.58(19) . . ?
N1C O13C Ho1 95.2(2) . . ?
O11D N1D O13D 122.6(3) . . ?
O11D N1D O12D 121.1(3) . . ?
O13D N1D O12D 116.4(3) . . ?
O11D N1D Ho1 176.6(2) . . ?
O13D N1D Ho1 60.60(17) . . ?
O12D N1D Ho1 55.79(16) . . ?
N1D O12D Ho1 98.3(2) . . ?
N1D O13D Ho1 93.65(19) . . ?
C1E O1E Ho1 129.0(3) . . ?
C1E O1E H1E 102(4) . . ?
Ho1 O1E H1E 125(4) . . ?
O1E C1E H1E1 109.5 . . ?
O1E C1E H1E2 109.5 . . ?
H1E1 C1E H1E2 109.5 . . ?
O1E C1E H1E3 109.5 . . ?
H1E1 C1E H1E3 109.5 . . ?
H1E2 C1E H1E3 109.5 . . ?
N1F C2F C3F 179.3(7) . . ?
C2F C3F H3F1 109.5 . . ?
C2F C3F H3F2 109.5 . . ?
H3F1 C3F H3F2 109.5 . . ?
C2F C3F H3F3 109.5 . . ?
H3F1 C3F H3F3 109.5 . . ?
H3F2 C3F H3F3 109.5 . . ?

loop_
_geom_bond_atom_site_label_1
_geom_bond_atom_site_label_2
_geom_bond_distance
_geom_bond_site_symmetry_2
_geom_bond_publ_flag
Ho1 O1E 2.358(3) . ?
Ho1 O12D 2.422(3) . ?
Ho1 O12C 2.447(3) . ?
Ho1 O13B 2.454(2) . ?
Ho1 N14A 2.468(3) . ?
Ho1 N8A 2.499(3) . ?
Ho1 O13C 2.504(3) . ?
Ho1 N1A 2.523(3) . ?
Ho1 O13D 2.530(3) . ?
Ho1 O12B 2.540(3) . ?
Ho1 N1D 2.898(3) . ?
Ho1 N1C 2.900(3) . ?
N1A C2A 1.351(4) . ?
N1A C6A 1.352(5) . ?
C2A C3A 1.370(5) . ?
C2A H2A 0.9500 . ?
C3A C4A 1.387(6) . ?
C3A H3A 0.9500 . ?
C4A C5A 1.371(5) . ?
C4A H4A 0.9500 . ?
C5A C6A 1.403(5) . ?
C5A H5A 0.9500 . ?
C6A N7A 1.377(4) . ?
N7A N8A 1.359(4) . ?
N7A C71A 1.460(4) . ?
C71A H71A 0.9800 . ?
C71A H71B 0.9800 . ?
C71A H71C 0.9800 . ?
N8A C9A 1.296(4) . ?
C9A C10A 1.445(5) . ?
C9A H9A 0.9500 . ?
C10A N14A 1.331(5) . ?
C10A N11A 1.357(4) . ?
N11A C12A 1.373(5) . ?
N11A C11A 1.457(5) . ?
C11A H11C 0.9800 . ?
C11A H11B 0.9800 . ?
C11A H11A 0.9800 . ?
C12A C13A 1.363(5) . ?
C12A H12A 0.9500 . ?
C13A N14A 1.373(4) . ?
C13A H13A 0.9500 . ?
N1B O11B 1.217(4) . ?
N1B O12B 1.263(4) . ?
N1B O13B 1.281(4) . ?
N1C O11C 1.228(4) . ?
N1C O13C 1.255(4) . ?
N1C O12C 1.267(4) . ?
N1D O11D 1.227(4) . ?
N1D O13D 1.262(4) . ?
N1D O12D 1.280(4) . ?
O1E C1E 1.439(5) . ?
O1E H1E 0.80(5) . ?
C1E H1E1 0.9800 . ?
C1E H1E2 0.9800 . ?
C1E H1E3 0.9800 . ?
N1F C2F 1.127(7) . ?
C2F C3F 1.452(7) . ?
C3F H3F1 0.9800 . ?
C3F H3F2 0.9800 . ?
C3F H3F3 0.9800 . ?

loop_
_geom_hbond_atom_site_label_D
_geom_hbond_atom_site_label_H
_geom_hbond_atom_site_label_A
_geom_hbond_distance_DH
_geom_hbond_distance_HA
_geom_hbond_distance_DA
_geom_hbond_angle_DHA
_geom_hbond_site_symmetry_A
C2A H2A O11B 0.95 2.55 3.435(5) 154.6 2_665
C5A H5A O12D 0.95 2.47 3.363(4) 156.1 2_666
C71A H71C O11C 0.98 2.41 3.249(5) 143.8 2_656
C11A H11B O13C 0.98 2.55 3.465(4) 155.8 2_556
O1E H1E O13B 0.80(5) 1.97(6) 2.767(4) 175(5) 2_665
C1E H1E1 O12C 0.98 2.45 3.025(5) 117.1 .
C1E H1E2 O11B 0.98 2.53 3.428(5) 152.9 1_655
C1E H1E3 O11D 0.98 2.54 3.509(5) 172.1 2_665

loop_
_geom_torsion_atom_site_label_1
_geom_torsion_atom_site_label_2
_geom_torsion_atom_site_label_3
_geom_torsion_atom_site_label_4
_geom_torsion
_geom_torsion_site_symmetry_1
_geom_torsion_site_symmetry_2
_geom_torsion_site_symmetry_3
_geom_torsion_site_symmetry_4
_geom_torsion_publ_flag
C6A N1A C2A C3A -0.9(5) . . . . ?
Ho1 N1A C2A C3A -173.7(3) . . . . ?
N1A C2A C3A C4A -1.9(6) . . . . ?
C2A C3A C4A C5A 2.0(6) . . . . ?
C3A C4A C5A C6A 0.6(6) . . . . ?
C2A N1A C6A N7A -177.3(3) . . . . ?
Ho1 N1A C6A N7A -4.5(4) . . . . ?
C2A N1A C6A C5A 3.6(5) . . . . ?
Ho1 N1A C6A C5A 176.4(3) . . . . ?
C4A C5A C6A N1A -3.5(5) . . . . ?
C4A C5A C6A N7A 177.5(3) . . . . ?
N1A C6A N7A N8A -7.1(5) . . . . ?
C5A C6A N7A N8A 172.0(3) . . . . ?
N1A C6A N7A C71A 174.2(3) . . . . ?
C5A C6A N7A C71A -6.7(5) . . . . ?
C6A N7A N8A C9A -170.1(3) . . . . ?
C71A N7A N8A C9A 8.6(5) . . . . ?
C6A N7A N8A Ho1 15.7(4) . . . . ?
C71A N7A N8A Ho1 -165.6(2) . . . . ?
N7A N8A C9A C10A 179.5(3) . . . . ?
Ho1 N8A C9A C10A -6.3(4) . . . . ?
N8A C9A C10A N14A -4.5(5) . . . . ?
N8A C9A C10A N11A 173.9(3) . . . . ?
N14A C10A N11A C12A 0.1(4) . . . . ?
C9A C10A N11A C12A -178.5(3) . . . . ?
N14A C10A N11A C11A 178.4(3) . . . . ?
C9A C10A N11A C11A -0.2(6) . . . . ?
C10A N11A C12A C13A -0.2(4) . . . . ?
C11A N11A C12A C13A -178.5(3) . . . . ?
N11A C12A C13A N14A 0.3(4) . . . . ?
N11A C10A N14A C13A 0.1(4) . . . . ?
C9A C10A N14A C13A 178.7(3) . . . . ?
N11A C10A N14A Ho1 -166.1(2) . . . . ?
C9A C10A N14A Ho1 12.5(4) . . . . ?
C12A C13A N14A C10A -0.3(4) . . . . ?
C12A C13A N14A Ho1 160.7(3) . . . . ?
O11B N1B O12B Ho1 -172.9(3) . . . . ?
O13B N1B O12B Ho1 6.6(3) . . . . ?
O11B N1B O13B Ho1 172.6(3) . . . . ?
O12B N1B O13B Ho1 -6.9(3) . . . . ?
O11C N1C O12C Ho1 -179.2(3) . . . . ?
O13C N1C O12C Ho1 0.8(3) . . . . ?
O11C N1C O13C Ho1 179.2(3) . . . . ?
O12C N1C O13C Ho1 -0.8(3) . . . . ?
O11D N1D O12D Ho1 178.3(3) . . . . ?
O13D N1D O12D Ho1 -1.8(3) . . . . ?
O11D N1D O13D Ho1 -178.4(3) . . . . ?
O12D N1D O13D Ho1 1.7(3) . . . . ?

loop_
_publcif_info_exptl_table_extra_item
sin_theta_over_lambda_max

loop_
_publcif_info_exptl_table_header_item
?
